data_1555087
loop_
_publ_author_name
'Wang, Xiaonan'
'Gao, Yuan'
'Wei, Zhonglin'
'Cao, Jungang'
'Liang, Dapeng'
'Lin, Yingjie'
'Duan, Haifeng'

_publ_section_title
;
 An enantioselective aza-Henry reaction of trifluoromethyl ketimines
 catalyzed by phase-transfer catalysts
;
_journal_issue 18
_journal_name_full 'Organic Chemistry Frontiers'
_journal_page_first 3269
_journal_paper_doi 10.1039/C9QO00850K
_journal_volume 6
_journal_year 2019
_chemical_absolute_configuration unk
_chemical_formula_moiety '0.2(C10 H9 F3 N2 O)'
_chemical_formula_sum 'C2 H1.8 F0.6 N0.4 O0.2'
_chemical_formula_weight 46.04
_space_group_crystal_system orthorhombic
_space_group_IT_number 19
_space_group_name_Hall 'P 2ac 2ab'
_space_group_name_H-M_alt 'P 21 21 21'
_atom_sites_solution_hydrogens geom
_atom_sites_solution_primary direct
_atom_sites_solution_secondary difmap
_audit_creation_date 2019-02-27
_audit_creation_method
;
Olex2 1.2
(compiled 2018.05.29 svn.r3508 for OlexSys, GUI svn.r5506)
;
_audit_update_record
;
2019-07-01 deposited with the CCDC.	2019-07-31 downloaded from the CCDC.
;
_cell_angle_alpha 90.00
_cell_angle_beta 90.00
_cell_angle_gamma 90.00
_cell_formula_units_Z 20
_cell_length_a 7.1385(9)
_cell_length_b 7.5039(10)
_cell_length_c 19.126(3)
_cell_measurement_reflns_used 915
_cell_measurement_temperature 293(2)
_cell_measurement_theta_max 18.803
_cell_measurement_theta_min 2.916
_cell_volume 1024.5(2)
_computing_cell_refinement 'SAINT v6.45A (Bruker, 2003)'
_computing_data_reduction 'SAINT v6.45A (Bruker, 2003)'
_computing_molecular_graphics 'Olex2 (Dolomanov et al., 2009)'
_computing_publication_material 'Olex2 (Dolomanov et al., 2009)'
_computing_structure_refinement 'XL (Sheldrick, 2008)'
_computing_structure_solution 'XS (Sheldrick, 2008)'
_diffrn_ambient_temperature 293(2)
_diffrn_measured_fraction_theta_full 0.998
_diffrn_measured_fraction_theta_max 0.998
_diffrn_measurement_device_type 'CCD area detector'
_diffrn_measurement_method 'phi and omega scans'
_diffrn_radiation_monochromator graphite
_diffrn_radiation_type MoK\a
_diffrn_radiation_wavelength 0.71073
_diffrn_reflns_av_R_equivalents 0.0518
_diffrn_reflns_av_unetI/netI 0.0692
_diffrn_reflns_limit_h_max 8
_diffrn_reflns_limit_h_min -8
_diffrn_reflns_limit_k_max 8
_diffrn_reflns_limit_k_min -9
_diffrn_reflns_limit_l_max 23
_diffrn_reflns_limit_l_min -14
_diffrn_reflns_number 5878
_diffrn_reflns_theta_full 26.42
_diffrn_reflns_theta_max 26.42
_diffrn_reflns_theta_min 2.13
_diffrn_source 'fine-focus sealed tube'
_exptl_absorpt_coefficient_mu 0.135
_exptl_absorpt_correction_T_min 0.127038
_exptl_crystal_colour white
_exptl_crystal_colour_primary white
_exptl_crystal_density_diffrn 1.492
_exptl_crystal_density_method 'not measured'
_exptl_crystal_description block
_exptl_crystal_F_000 472
_refine_diff_density_max 0.138
_refine_diff_density_min -0.165
_refine_diff_density_rms 0.042
_refine_ls_abs_structure_details 'Flack H D (1983), Acta Cryst. A39, 876-881'
_refine_ls_abs_structure_Flack 0.4(12)
_refine_ls_extinction_method none
_refine_ls_goodness_of_fit_ref 0.933
_refine_ls_hydrogen_treatment constr
_refine_ls_matrix_type full
_refine_ls_number_parameters 145
_refine_ls_number_reflns 2087
_refine_ls_number_restraints 0
_refine_ls_restrained_S_all 0.933
_refine_ls_R_factor_all 0.0883
_refine_ls_R_factor_gt 0.0458
_refine_ls_shift/su_max 0.000
_refine_ls_shift/su_mean 0.000
_refine_ls_structure_factor_coef Fsqd
_refine_ls_weighting_details 'calc w=1/[\s^2^(Fo^2^)+(0.0473P)^2^+0.0000P] where P=(Fo^2^+2Fc^2^)/3'
_refine_ls_weighting_scheme calc
_refine_ls_wR_factor_gt 0.0892
_refine_ls_wR_factor_ref 0.1034
_reflns_number_gt 1284
_reflns_number_total 2087
_reflns_threshold_expression >2sigma(I)
_cod_data_source_file c9qo00850k2.cif
_cod_data_source_block 1
_cod_original_formula_sum 'C2 H1.80 F0.60 N0.40 O0.20'
_cod_database_code 1555087
_olex2_refinement_description
;
1. Fixed Uiso
 At 1.2 times of:
  All C(H) groups, All C(H,H) groups, All N(H) groups
2.a Secondary CH2 refined with riding coordinates:
 C8(H8A,H8B)
2.b Aromatic/amide H refined with riding coordinates:
 N2(H2), N6(H6), C11(H11), C13(H13), C14(H14), C15(H15), C16(H16)
;
_olex2_submission_special_instructions 'No special instructions were received'

loop_
_space_group_symop_id
_space_group_symop_operation_xyz
1 'x, y, z'
2 '-x+1/2, -y, z+1/2'
3 'x+1/2, -y+1/2, -z'
4 '-x, y+1/2, -z+1/2'

loop_
_atom_site_label
_atom_site_type_symbol
_atom_site_fract_x
_atom_site_fract_y
_atom_site_fract_z
_atom_site_U_iso_or_equiv
_atom_site_adp_type
_atom_site_occupancy
_atom_site_calc_flag
_atom_site_refinement_flags_posn
O1 O -0.4954(2) -0.7240(3) -0.01572(10) 0.0602(6) Uani 1 d .
N2 N -0.6465(3) -0.8822(3) 0.06984(11) 0.0511(6) Uani 1 d .
H2 H -0.7526 -0.8283 0.0674 0.061 Uiso 1 calc R
F3 F -0.8878(2) -1.1791(3) 0.08164(9) 0.0805(6) Uani 1 d .
C4 C -0.6855(4) -1.0072(3) 0.18939(13) 0.0400(6) Uani 1 d .
F5 F -0.6460(3) -1.2239(3) 0.01831(9) 0.1020(7) Uani 1 d .
N6 N -0.3490(3) -0.9328(3) 0.05249(12) 0.0535(6) Uani 1 d .
H6 H -0.2401 -0.9273 0.0334 0.064 Uiso 1 calc R
F7 F -0.6667(3) -1.3436(2) 0.11966(11) 0.0880(7) Uani 1 d .
C8 C -0.3929(4) -1.0464(4) 0.11092(16) 0.0512(7) Uani 1 d .
H8A H -0.3332 -1.0043 0.1534 0.061 Uiso 1 calc R
H8B H -0.3542 -1.1683 0.1021 0.061 Uiso 1 calc R
C9 C -0.4954(4) -0.8370(4) 0.03118(14) 0.0442(6) Uani 1 d .
C10 C -0.6103(4) -1.0316(3) 0.11598(14) 0.0420(6) Uani 1 d .
C11 C -0.8381(4) -0.8975(4) 0.20202(14) 0.0549(8) Uani 1 d .
H11 H -0.8917 -0.8345 0.1652 0.066 Uiso 1 calc R
C12 C -0.7016(4) -1.1955(5) 0.08375(16) 0.0617(8) Uani 1 d .
C13 C -0.6827(5) -1.0791(4) 0.31185(15) 0.0668(9) Uani 1 d .
H13 H -0.6291 -1.1402 0.3491 0.080 Uiso 1 calc R
C14 C -0.9112(5) -0.8804(4) 0.26837(17) 0.0688(9) Uani 1 d .
H14 H -1.0137 -0.8064 0.2760 0.083 Uiso 1 calc R
C15 C -0.6080(4) -1.0977(4) 0.24527(15) 0.0562(8) Uani 1 d .
H15 H -0.5052 -1.1716 0.2382 0.067 Uiso 1 calc R
C16 C -0.8337(6) -0.9720(4) 0.32303(16) 0.0716(10) Uani 1 d .
H16 H -0.8841 -0.9611 0.3677 0.086 Uiso 1 calc R

loop_
_atom_site_aniso_label
_atom_site_aniso_U_11
_atom_site_aniso_U_22
_atom_site_aniso_U_33
_atom_site_aniso_U_23
_atom_site_aniso_U_13
_atom_site_aniso_U_12
O1 0.0324(9) 0.0882(14) 0.0600(13) 0.0302(12) 0.0007(11) 0.0015(10)
N2 0.0263(11) 0.0743(15) 0.0526(13) 0.0210(12) 0.0057(11) 0.0061(11)
F3 0.0563(11) 0.1120(14) 0.0734(12) -0.0067(12) -0.0043(10) -0.0345(11)
C4 0.0373(14) 0.0412(14) 0.0416(15) 0.0026(13) -0.0035(14) -0.0006(13)
F5 0.1131(16) 0.1270(16) 0.0659(13) -0.0414(12) 0.0355(14) -0.0477(14)
N6 0.0332(12) 0.0646(14) 0.0627(15) 0.0148(12) 0.0117(12) 0.0069(12)
F7 0.1007(15) 0.0521(10) 0.1111(16) -0.0095(11) 0.0083(13) -0.0127(10)
C8 0.0351(15) 0.0578(16) 0.0608(19) 0.0108(15) 0.0024(15) 0.0029(13)
C9 0.0312(13) 0.0579(15) 0.0435(15) 0.0061(14) -0.0049(14) 0.0000(15)
C10 0.0328(14) 0.0486(14) 0.0446(16) 0.0028(13) -0.0004(13) -0.0009(12)
C11 0.0539(18) 0.0617(17) 0.0491(17) 0.0036(15) 0.0007(16) 0.0122(16)
C12 0.059(2) 0.073(2) 0.053(2) -0.0062(18) 0.0100(18) -0.0153(18)
C13 0.092(2) 0.0651(19) 0.0428(18) 0.0075(16) -0.0081(19) -0.002(2)
C14 0.072(2) 0.074(2) 0.061(2) -0.0027(18) 0.0163(18) 0.0168(18)
C15 0.0616(18) 0.0546(17) 0.0524(18) 0.0046(15) -0.0065(17) 0.0033(16)
C16 0.096(3) 0.066(2) 0.052(2) -0.0081(17) 0.019(2) -0.010(2)

loop_
_atom_type_symbol
_atom_type_description
_atom_type_scat_dispersion_real
_atom_type_scat_dispersion_imag
_atom_type_scat_source
C C 0.0033 0.0016 'International Tables Vol C Tables 4.2.6.8 and 6.1.1.4'
H H 0.0000 0.0000 'International Tables Vol C Tables 4.2.6.8 and 6.1.1.4'
F F 0.0171 0.0103 'International Tables Vol C Tables 4.2.6.8 and 6.1.1.4'
N N 0.0061 0.0033 'International Tables Vol C Tables 4.2.6.8 and 6.1.1.4'
O O 0.0106 0.0060 'International Tables Vol C Tables 4.2.6.8 and 6.1.1.4'

loop_
_geom_angle_atom_site_label_1
_geom_angle_atom_site_label_2
_geom_angle_atom_site_label_3
_geom_angle
C9 N2 C10 112.7(2)
C11 C4 C10 120.8(2)
C15 C4 C10 121.0(2)
C15 C4 C11 118.1(3)
C9 N6 C8 112.7(2)
N6 C8 C10 102.8(2)
O1 C9 N2 124.8(2)
O1 C9 N6 126.3(3)
N6 C9 N2 108.9(2)
N2 C10 C4 114.1(2)
N2 C10 C8 101.2(2)
N2 C10 C12 107.6(2)
C4 C10 C8 114.8(2)
C4 C10 C12 108.7(2)
C12 C10 C8 110.1(2)
C14 C11 C4 120.9(3)
F3 C12 C10 111.3(3)
F5 C12 F3 106.4(3)
F5 C12 C10 112.5(2)
F7 C12 F3 106.2(2)
F7 C12 F5 107.2(3)
F7 C12 C10 112.7(2)
C16 C13 C15 120.5(3)
C16 C14 C11 120.3(3)
C4 C15 C13 120.4(3)
C13 C16 C14 119.8(3)

loop_
_geom_bond_atom_site_label_1
_geom_bond_atom_site_label_2
_geom_bond_distance
O1 C9 1.234(3)
N2 C9 1.351(3)
N2 C10 1.450(3)
F3 C12 1.336(3)
C4 C10 1.514(4)
C4 C11 1.386(4)
C4 C15 1.382(4)
F5 C12 1.330(3)
N6 C8 1.440(3)
N6 C9 1.332(3)
F7 C12 1.330(4)
C8 C10 1.559(3)
C10 C12 1.523(4)
C11 C14 1.378(4)
C13 C15 1.387(4)
C13 C16 1.362(5)
C14 C16 1.368(4)
